data_4021674
loop_
_publ_author_name
'Masahiro Horiguchi'
'Yoshikatsu Ito'

_publ_section_title
;
 Unsymmetrical Photodimerization of a 9-Aminomethylanthracene
 in the Crystalline Salt
;
_journal_name_full 'Journal of Organic Chemistry'
_journal_page_first 3608
_journal_page_last 3611
_journal_paper_doi 10.1021/jo060315i
_journal_volume 71
_journal_year 2006
_chemical_formula_moiety 'C17 H18 N, 0.5(C4 H4 O4)'
_chemical_formula_sum 'C19 H20 N O2'
_chemical_formula_weight 294.37
_space_group_IT_number 14
_symmetry_cell_setting monoclinic
_symmetry_space_group_name_Hall '-P 2ybc'
_symmetry_space_group_name_H-M 'P 1 21/c 1'
_cell_angle_alpha 90
_cell_angle_beta 89.478(1)
_cell_angle_gamma 90
_cell_formula_units_Z 4
_cell_length_a 10.1556(4)
_cell_length_b 8.8798(4)
_cell_length_c 16.9199(9)
_cell_measurement_reflns_used 7380
_cell_measurement_temperature 296.2
_cell_measurement_theta_max 27.4
_cell_measurement_theta_min 2.0
_cell_volume 1525.8(1)
_computing_cell_refinement PROCESS-AUTO
_computing_data_collection PROCESS-AUTO
_computing_data_reduction 'teXsan Ver. 2.0'
_computing_publication_material 'teXsan Ver. 2.0'
_computing_structure_refinement 'teXsan Ver. 2.0'
_computing_structure_solution SIR92
_diffrn_detector_area_resol_mean 10.00
_diffrn_measured_fraction_theta_full 0.9351
_diffrn_measured_fraction_theta_max 0.9351
_diffrn_measurement_device_type 'Rigaku RAXIS-RAPID Imaging Plate'
_diffrn_measurement_method \w
_diffrn_radiation_type 'Mo K\a'
_diffrn_radiation_wavelength 0.7107
_diffrn_reflns_av_R_equivalents 0.048
_diffrn_reflns_limit_h_max 13
_diffrn_reflns_limit_h_min -13
_diffrn_reflns_limit_k_max 11
_diffrn_reflns_limit_k_min -11
_diffrn_reflns_limit_l_max 21
_diffrn_reflns_limit_l_min -21
_diffrn_reflns_number 12827
_diffrn_reflns_theta_full 27.48
_diffrn_reflns_theta_max 27.48
_exptl_absorpt_coefficient_mu 0.083
_exptl_absorpt_correction_type none
_exptl_crystal_colour yellow
_exptl_crystal_density_diffrn 1.281
_exptl_crystal_density_method 'not measured'
_exptl_crystal_description plate
_exptl_crystal_F_000 628.00
_exptl_crystal_size_max 0.500
_exptl_crystal_size_mid 0.230
_exptl_crystal_size_min 0.050
_refine_diff_density_max 0.28
_refine_diff_density_min -0.22
_refine_ls_extinction_method none
_refine_ls_goodness_of_fit_ref 1.322
_refine_ls_hydrogen_treatment noref
_refine_ls_number_parameters 199
_refine_ls_number_reflns 3005
_refine_ls_R_factor_gt 0.0567
_refine_ls_shift/su_max 0.0003
_refine_ls_structure_factor_coef Fsqd
_refine_ls_weighting_details 'w = 1/[\s^2^(Fo^2^) + (0.05000(Max(Fo^2^,0) + 2Fc^2^)/3)^2^]'
_refine_ls_weighting_scheme calc
_refine_ls_wR_factor_ref 0.1390
_reflns_number_gt 1869
_reflns_number_total 3271
_reflns_threshold_expression F^2^>2.0\s(F^2^)
_cod_data_source_file jo060315isi20060215_061147_3.cif
_cod_original_sg_symbol_H-M 'P 21/c       '
_cod_original_formula_sum 'C19 H20 N O2 '
_cod_database_code 4021674

loop_
_symmetry_equiv_pos_as_xyz
x,y,z
-x,1/2+y,1/2-z
-x,-y,-z
x,1/2-y,1/2+z

loop_
_atom_site_label
_atom_site_type_symbol
_atom_site_fract_x
_atom_site_fract_y
_atom_site_fract_z
_atom_site_U_iso_or_equiv
_atom_site_adp_type
_atom_site_occupancy
_atom_site_symmetry_multiplicity
_atom_site_calc_flag
O(1) O 1.5414(2) 0.2721(2) 0.9653(1) 0.0795(7) Uani 1.00 1 d
O(2) O 1.3925(2) 0.2051(2) 0.8788(1) 0.0720(6) Uani 1.00 1 d
N(1) N 1.3444(2) 0.4854(2) 0.8420(1) 0.0393(5) Uani 1.00 1 d
C(1) C 1.4595(2) 0.5827(3) 0.8477(2) 0.0624(8) Uani 1.00 1 d
C(2) C 1.3185(2) 0.4457(3) 0.7594(2) 0.0551(8) Uani 1.00 1 d
C(3) C 1.2291(2) 0.5598(2) 0.8799(1) 0.0386(6) Uani 1.00 1 d
C(4) C 1.1117(2) 0.4584(2) 0.8927(1) 0.0357(6) Uani 1.00 1 d
C(5) C 1.1098(2) 0.3619(2) 0.9588(1) 0.0357(6) Uani 1.00 1 d
C(6) C 1.2145(2) 0.3542(2) 1.0144(1) 0.0434(6) Uani 1.00 1 d
C(7) C 1.2090(2) 0.2607(3) 1.0771(1) 0.0500(7) Uani 1.00 1 d
C(8) C 1.0985(3) 0.1675(3) 1.0905(2) 0.0530(8) Uani 1.00 1 d
C(9) C 0.9958(2) 0.1716(2) 1.0407(1) 0.0440(7) Uani 1.00 1 d
C(10) C 0.9974(2) 0.2677(2) 0.9733(1) 0.0374(6) Uani 1.00 1 d
C(11) C 0.8916(2) 0.2733(2) 0.9223(1) 0.0411(6) Uani 1.00 1 d
C(12) C 0.8905(2) 0.3678(2) 0.8572(1) 0.0375(6) Uani 1.00 1 d
C(13) C 0.7800(2) 0.3741(3) 0.8057(2) 0.0462(7) Uani 1.00 1 d
C(14) C 0.7790(2) 0.4663(3) 0.7427(2) 0.0510(7) Uani 1.00 1 d
C(15) C 0.8882(2) 0.5609(3) 0.7271(1) 0.0492(7) Uani 1.00 1 d
C(16) C 0.9944(2) 0.5598(3) 0.7745(1) 0.0442(7) Uani 1.00 1 d
C(17) C 1.0030(2) 0.4630(2) 0.8416(1) 0.0371(6) Uani 1.00 1 d
C(18) C 1.4730(2) 0.1762(3) 0.9356(2) 0.0510(7) Uani 1.00 1 d
C(19) C 1.4680(3) 0.0163(4) 0.9629(2) 0.085(1) Uani 1.00 1 d
H(1) H 1.4421 0.6765 0.8217 0.0762 Uiso 1.00 1 calc
H(2) H 1.5336 0.5344 0.8228 0.0762 Uiso 1.00 1 calc
H(3) H 1.4785 0.6009 0.9023 0.0762 Uiso 1.00 1 calc
H(4) H 1.3930 0.3945 0.7373 0.0683 Uiso 1.00 1 calc
H(5) H 1.3019 0.5363 0.7297 0.0683 Uiso 1.00 1 calc
H(6) H 1.2423 0.3818 0.7571 0.0683 Uiso 1.00 1 calc
H(7) H 1.3610 0.4008 0.8682 0.0475 Uiso 1.00 1 calc
H(8) H 1.2023 0.6432 0.8467 0.0468 Uiso 1.00 1 calc
H(9) H 1.2562 0.5982 0.9310 0.0468 Uiso 1.00 1 calc
H(10) H 1.2884 0.4151 1.0070 0.0523 Uiso 1.00 1 calc
H(11) H 1.2791 0.2578 1.1122 0.0602 Uiso 1.00 1 calc
H(12) H 1.0963 0.1031 1.1340 0.0638 Uiso 1.00 1 calc
H(13) H 0.9229 0.1110 1.0505 0.0533 Uiso 1.00 1 calc
H(14) H 0.8195 0.2121 0.9324 0.0504 Uiso 1.00 1 calc
H(15) H 0.7071 0.3140 0.8163 0.0554 Uiso 1.00 1 calc
H(16) H 0.7062 0.4675 0.7096 0.0614 Uiso 1.00 1 calc
H(17) H 0.8869 0.6248 0.6836 0.0593 Uiso 1.00 1 calc
H(18) H 1.0645 0.6243 0.7630 0.0525 Uiso 1.00 1 calc
H(19) H 1.5061 -0.0459 0.9237 0.1038 Uiso 1.00 1 calc
H(20) H 1.3787 -0.0130 0.9680 0.1038 Uiso 1.00 1 calc

loop_
_atom_site_aniso_label
_atom_site_aniso_U_11
_atom_site_aniso_U_22
_atom_site_aniso_U_33
_atom_site_aniso_U_12
_atom_site_aniso_U_13
_atom_site_aniso_U_23
O(1) 0.077(1) 0.072(1) 0.089(2) -0.012(1) -0.014(1) 0.008(1)
O(2) 0.092(1) 0.070(1) 0.054(1) 0.014(1) -0.024(1) -0.0030(10)
N(1) 0.0382(9) 0.0389(9) 0.041(1) 0.0035(8) 0.0025(8) 0.0060(9)
C(1) 0.041(1) 0.071(2) 0.075(2) -0.010(1) 0.005(1) -0.006(2)
C(2) 0.059(1) 0.062(2) 0.044(2) 0.009(1) 0.008(1) -0.007(1)
C(3) 0.041(1) 0.037(1) 0.038(1) 0.0015(9) 0.0025(10) -0.0007(10)
C(4) 0.038(1) 0.033(1) 0.037(1) 0.0038(9) 0.0046(9) -0.0028(10)
C(5) 0.041(1) 0.033(1) 0.033(1) 0.0022(9) 0.0053(10) -0.0040(9)
C(6) 0.045(1) 0.045(1) 0.039(1) 0.0000(10) 0.000(1) -0.004(1)
C(7) 0.056(1) 0.056(1) 0.039(1) 0.004(1) -0.006(1) 0.003(1)
C(8) 0.075(2) 0.047(1) 0.037(2) 0.004(1) 0.001(1) 0.010(1)
C(9) 0.053(1) 0.037(1) 0.042(1) -0.005(1) 0.008(1) 0.001(1)
C(10) 0.044(1) 0.034(1) 0.034(1) 0.0025(9) 0.004(1) -0.0036(10)
C(11) 0.042(1) 0.037(1) 0.044(1) -0.0031(9) 0.009(1) -0.003(1)
C(12) 0.039(1) 0.037(1) 0.037(1) 0.0044(9) 0.0022(10) -0.0048(10)
C(13) 0.040(1) 0.049(1) 0.049(2) 0.003(1) -0.003(1) -0.007(1)
C(14) 0.046(1) 0.062(2) 0.045(2) 0.008(1) -0.009(1) -0.002(1)
C(15) 0.054(1) 0.056(1) 0.038(1) 0.014(1) 0.000(1) 0.007(1)
C(16) 0.045(1) 0.044(1) 0.044(2) 0.0038(10) 0.006(1) 0.005(1)
C(17) 0.040(1) 0.035(1) 0.036(1) 0.0046(9) 0.0054(10) -0.0022(9)
C(18) 0.060(1) 0.052(1) 0.042(2) 0.010(1) -0.004(1) 0.001(1)
C(19) 0.125(3) 0.063(2) 0.066(2) 0.016(2) -0.018(2) 0.006(2)

loop_
_atom_type_symbol
_atom_type_description
_atom_type_scat_dispersion_real
_atom_type_scat_dispersion_imag
_atom_type_scat_source
C C 0.003 0.002
;International Tables for Crystallography
(1992, Vol. C, Tables 4.2.6.8 and 6.1.1.1)
;
H H 0.000 0.000
;International Tables for Crystallography
(1992, Vol. C, Table 6.1.1.2)
;
O O 0.011 0.006
;International Tables for Crystallography
(1992, Vol. C, Tables 4.2.6.8 and 6.1.1.1)
;
N N 0.006 0.003
;International Tables for Crystallography
(1992, Vol. C, Tables 4.2.6.8 and 6.1.1.1)
;

loop_
_geom_angle_atom_site_label_1
_geom_angle_atom_site_label_2
_geom_angle_atom_site_label_3
_geom_angle
_geom_angle_site_symmetry_3
_geom_angle_publ_flag
C(1) N(1) C(2) 110.9(2) . yes
C(1) N(1) C(3) 109.7(2) . yes
C(2) N(1) C(3) 111.8(2) . yes
N(1) C(3) C(4) 114.5(2) . yes
C(3) C(4) C(5) 118.8(2) . yes
C(3) C(4) C(17) 121.2(2) . yes
C(5) C(4) C(17) 120.0(2) . yes
C(4) C(5) C(6) 123.2(2) . yes
C(4) C(5) C(10) 119.7(2) . yes
C(6) C(5) C(10) 117.2(2) . yes
C(5) C(6) C(7) 121.4(2) . yes
C(6) C(7) C(8) 121.0(2) . yes
C(7) C(8) C(9) 120.2(2) . yes
C(8) C(9) C(10) 120.9(2) . yes
C(5) C(10) C(9) 119.3(2) . yes
C(5) C(10) C(11) 119.5(2) . yes
C(9) C(10) C(11) 121.2(2) . yes
C(10) C(11) C(12) 122.0(2) . yes
C(11) C(12) C(13) 121.4(2) . yes
C(11) C(12) C(17) 119.2(2) . yes
C(13) C(12) C(17) 119.3(2) . yes
C(12) C(13) C(14) 121.4(2) . yes
C(13) C(14) C(15) 119.9(2) . yes
C(14) C(15) C(16) 120.9(2) . yes
C(15) C(16) C(17) 122.2(2) . yes
C(4) C(17) C(12) 119.6(2) . yes
C(4) C(17) C(16) 124.0(2) . yes
C(12) C(17) C(16) 116.4(2) . yes
O(1) C(18) O(2) 122.5(2) . yes
O(1) C(18) C(19) 124.0(3) . yes
O(2) C(18) C(19) 113.5(2) . yes
C(18) C(19) C(19) 116.4(4) 3_857 yes

loop_
_geom_bond_atom_site_label_1
_geom_bond_atom_site_label_2
_geom_bond_distance
_geom_bond_site_symmetry_2
_geom_bond_publ_flag
O(1) C(18) 1.211(3) . yes
O(2) C(18) 1.294(3) . yes
N(1) C(1) 1.458(3) . yes
N(1) C(2) 1.466(3) . yes
N(1) C(3) 1.486(3) . yes
C(3) C(4) 1.508(3) . yes
C(4) C(5) 1.409(3) . yes
C(4) C(17) 1.408(3) . yes
C(5) C(6) 1.427(3) . yes
C(5) C(10) 1.434(3) . yes
C(6) C(7) 1.349(3) . yes
C(7) C(8) 1.411(3) . yes
C(8) C(9) 1.347(3) . yes
C(9) C(10) 1.425(3) . yes
C(10) C(11) 1.385(3) . yes
C(11) C(12) 1.384(3) . yes
C(12) C(13) 1.428(3) . yes
C(12) C(17) 1.444(3) . yes
C(13) C(14) 1.344(3) . yes
C(14) C(15) 1.414(3) . yes
C(15) C(16) 1.351(3) . yes
C(16) C(17) 1.427(3) . yes
C(18) C(19) 1.494(4) . yes
C(19) C(19) 1.447(6) 3_857 yes

loop_
_geom_contact_atom_site_label_1
_geom_contact_atom_site_label_2
_geom_contact_distance
_geom_contact_site_symmetry_2
O(1) C(1) 3.417(4) 3_867
O(1) N(1) 3.467(3) .
O(1) C(6) 3.492(3) .
O(1) C(1) 3.505(3) .
O(2) N(1) 2.612(2) .
O(2) C(2) 3.039(3) .
O(2) C(6) 3.195(3) .
O(2) C(14) 3.438(3) 2_746
O(2) C(5) 3.457(3) .
O(2) C(1) 3.461(3) .
O(2) C(3) 3.560(3) .
N(1) C(18) 3.434(3) .
C(3) C(9) 3.556(3) 3_767
C(4) C(10) 3.499(3) 3_767
C(5) C(5) 3.586(4) 3_767
C(6) C(18) 3.332(3) .
C(6) C(12) 3.451(3) 3_767
C(7) C(17) 3.534(3) 3_767
C(8) C(16) 3.454(3) 3_767
C(9) C(9) 3.346(4) 3_757

loop_
_geom_hbond_atom_site_label_D
_geom_hbond_atom_site_label_H
_geom_hbond_atom_site_label_A
_geom_hbond_site_symmetry_A
_geom_hbond_distance_DH
_geom_hbond_distance_HA
_geom_hbond_distance_DA
_geom_hbond_angle_DHA
_geom_hbond_publ_flag
N(1) H(7) O(1) 1_655 0.889 2.724 3.467(2) 141.857 no
N(1) H(7) O(2) 1_655 0.889 1.776 2.612(2) 155.771 no

loop_
_geom_torsion_atom_site_label_1
_geom_torsion_atom_site_label_2
_geom_torsion_atom_site_label_3
_geom_torsion_atom_site_label_4
_geom_torsion
_geom_torsion_site_symmetry_3
_geom_torsion_site_symmetry_4
_geom_torsion_publ_flag
O(1) C(18) C(19) C(19) 10.8(6) . 3_857 yes
O(2) C(18) C(19) C(19) -166.5(3) . 3_857 yes
N(1) C(3) C(4) C(5) 81.2(2) . . yes
N(1) C(3) C(4) C(17) -101.3(2) . . yes
C(1) N(1) C(3) C(4) -168.1(2) . . yes
C(2) N(1) C(3) C(4) 68.5(2) . . yes
C(3) C(4) C(5) C(6) -0.6(3) . . yes
C(3) C(4) C(5) C(10) 178.3(2) . . yes
C(3) C(4) C(17) C(12) -178.0(2) . . yes
C(3) C(4) C(17) C(16) 0.8(3) . . yes
C(4) C(5) C(6) C(7) 179.8(2) . . yes
C(4) C(5) C(10) C(9) -179.4(2) . . yes
C(4) C(5) C(10) C(11) -0.5(3) . . yes
C(4) C(17) C(12) C(11) 0.0(3) . . yes
C(4) C(17) C(12) C(13) 179.3(2) . . yes
C(4) C(17) C(16) C(15) -179.9(2) . . yes
C(5) C(4) C(17) C(12) -0.5(3) . . yes
C(5) C(4) C(17) C(16) 178.3(2) . . yes
C(5) C(6) C(7) C(8) -0.5(3) . . yes
C(5) C(10) C(9) C(8) -0.5(3) . . yes
C(5) C(10) C(11) C(12) 0.0(3) . . yes
C(6) C(5) C(4) C(17) -178.2(2) . . yes
C(6) C(5) C(10) C(9) -0.4(3) . . yes
C(6) C(5) C(10) C(11) 178.5(2) . . yes
C(6) C(7) C(8) C(9) -0.5(4) . . yes
C(7) C(6) C(5) C(10) 0.9(3) . . yes
C(7) C(8) C(9) C(10) 1.0(4) . . yes
C(8) C(9) C(10) C(11) -179.4(2) . . yes
C(9) C(10) C(11) C(12) 178.9(2) . . yes
C(10) C(5) C(4) C(17) 0.7(3) . . yes
C(10) C(11) C(12) C(13) -179.1(2) . . yes
C(10) C(11) C(12) C(17) 0.2(3) . . yes
C(11) C(12) C(13) C(14) 179.8(2) . . yes
C(11) C(12) C(17) C(16) -178.8(2) . . yes
C(12) C(13) C(14) C(15) -1.0(3) . . yes
C(12) C(17) C(16) C(15) -1.1(3) . . yes
C(13) C(12) C(17) C(16) 0.5(3) . . yes
C(13) C(14) C(15) C(16) 0.3(4) . . yes
C(14) C(13) C(12) C(17) 0.5(3) . . yes
C(14) C(15) C(16) C(17) 0.7(4) . . yes
C(18) C(19) C(19) C(18) -180.0 3_857 3_857 yes
C(18) C(19) C(19) C(18) -180.0 3_857 3_857 yes
